data_1549835
loop_
_publ_author_name
'Carpenter, Stephanie H.'
'Baker, Tessa M.'
'Munoz, Salvador'
'Brennessel, William W.'
'Neidig, Michael L.'

_publ_section_title
;
 Multinuclear Iron-Phenyl Species in Reactions of Simple Iron Salts and
 PhMgBr: Identification of Fe4(\m-Ph)6(THF)4 as a Key Reactive Species for
 Cross-Coupling
;
_journal_name_full 'Chemical Science'
_journal_paper_doi 10.1039/C8SC02915F
_journal_year 2018
_chemical_formula_moiety 'C36 H30 Fe2, 2(C21 H39 Mg O6), 4(C4 H8 O)'
_chemical_formula_sum 'C94 H140 Fe2 Mg2 O16'
_chemical_formula_weight 1686.37
_chemical_name_common neisc21
_space_group_crystal_system triclinic
_space_group_IT_number 2
_space_group_name_Hall '-P 1'
_space_group_name_H-M_alt 'P -1'
_symmetry_space_group_name_Hall '-P 1'
_symmetry_space_group_name_H-M 'P -1'
_atom_sites_solution_hydrogens geom
_atom_sites_solution_primary direct
_atom_sites_solution_secondary difmap
_audit_creation_method SHELXL-2016/4
_audit_update_record
;
2018-06-25 deposited with the CCDC.
2018-08-24 downloaded from the CCDC.
;
_cell_angle_alpha 69.5966(19)
_cell_angle_beta 81.444(2)
_cell_angle_gamma 88.910(2)
_cell_formula_units_Z 1
_cell_length_a 12.4649(12)
_cell_length_b 12.9212(12)
_cell_length_c 15.2879(15)
_cell_measurement_reflns_used 4074
_cell_measurement_temperature 100.0(5)
_cell_measurement_theta_max 24.58
_cell_measurement_theta_min 2.32
_cell_volume 2280.7(4)
_computing_cell_refinement 'SAINT (Bruker, 2013)'
_computing_data_collection 'APEX3 (Bruker, 2016)'
_computing_data_reduction 'SAINT (Bruker, 2013)'
_computing_molecular_graphics 'SHELXTL (Sheldrick, 2008)'
_computing_publication_material 'SHELXTL (Sheldrick, 2008)'
_computing_structure_refinement 'SHELXL-2016/4 (Sheldrick, 2016b)'
_computing_structure_solution 'SHELXT-2014/5 (Sheldrick, 2014)'
_diffrn_ambient_temperature 100.0(5)
_diffrn_measured_fraction_theta_full 0.998
_diffrn_measured_fraction_theta_max 0.998
_diffrn_measurement_device_type 'Bruker SMART APEX II CCD platform'
_diffrn_measurement_method '\w scans'
_diffrn_radiation_type MoK\a
_diffrn_radiation_wavelength 0.71073
_diffrn_reflns_av_R_equivalents 0.1039
_diffrn_reflns_av_unetI/netI 0.1137
_diffrn_reflns_Laue_measured_fraction_full 0.998
_diffrn_reflns_Laue_measured_fraction_max 0.998
_diffrn_reflns_limit_h_max 16
_diffrn_reflns_limit_h_min -16
_diffrn_reflns_limit_k_max 16
_diffrn_reflns_limit_k_min -16
_diffrn_reflns_limit_l_max 19
_diffrn_reflns_limit_l_min -19
_diffrn_reflns_number 32921
_diffrn_reflns_point_group_measured_fraction_full 0.998
_diffrn_reflns_point_group_measured_fraction_max 0.998
_diffrn_reflns_theta_full 27.481
_diffrn_reflns_theta_max 27.481
_diffrn_reflns_theta_min 1.653
_diffrn_source 'fine-focus sealed tube'
_exptl_absorpt_coefficient_mu 0.395
_exptl_absorpt_correction_T_max 0.7456
_exptl_absorpt_correction_T_min 0.6751
_exptl_absorpt_correction_type multi-scan
_exptl_absorpt_process_details 'SADABS (Sheldrick, 2016a)'
_exptl_crystal_colour orange
_exptl_crystal_density_diffrn 1.228
_exptl_crystal_description plate
_exptl_crystal_F_000 908
_exptl_crystal_size_max 0.20
_exptl_crystal_size_mid 0.20
_exptl_crystal_size_min 0.08
_refine_diff_density_max 0.427
_refine_diff_density_min -0.327
_refine_diff_density_rms 0.072
_refine_ls_extinction_method none
_refine_ls_goodness_of_fit_ref 0.985
_refine_ls_hydrogen_treatment constr
_refine_ls_matrix_type full
_refine_ls_number_parameters 551
_refine_ls_number_reflns 10437
_refine_ls_number_restraints 52
_refine_ls_restrained_S_all 0.983
_refine_ls_R_factor_all 0.1217
_refine_ls_R_factor_gt 0.0553
_refine_ls_shift/su_max 0.000
_refine_ls_shift/su_mean 0.000
_refine_ls_structure_factor_coef Fsqd
_refine_ls_weighting_details 'w=1/[\s^2^(Fo^2^)+(0.0458P)^2^] where P=(Fo^2^+2Fc^2^)/3'
_refine_ls_weighting_scheme calc
_refine_ls_wR_factor_gt 0.1050
_refine_ls_wR_factor_ref 0.1301
_reflns_Friedel_coverage 0.000
_reflns_number_gt 5850
_reflns_number_total 10437
_reflns_threshold_expression 'I > 2\s(I)'
_cod_data_source_file c8sc02915f2.cif
_cod_data_source_block 1a
_cod_database_code 1549835
_shelx_shelxl_version_number 2016/4
_shelx_space_group_comment
; 
The symmetry employed for this shelxl refinement is uniquely defined 
by the following loop, which should always be used as a source of 
symmetry information in preference to the above space-group names. 
They are only intended as comments. 
;
_shelx_estimated_absorpt_t_min 0.925
_shelx_estimated_absorpt_t_max 0.969

loop_
_space_group_symop_operation_xyz
'x, y, z'
'-x, -y, -z'

loop_
_atom_site_label
_atom_site_type_symbol
_atom_site_fract_x
_atom_site_fract_y
_atom_site_fract_z
_atom_site_U_iso_or_equiv
_atom_site_adp_type
_atom_site_occupancy
_atom_site_site_symmetry_order
_atom_site_calc_flag
_atom_site_refinement_flags_posn
_atom_site_refinement_flags_adp
_atom_site_refinement_flags_occupancy
_atom_site_disorder_assembly
_atom_site_disorder_group
FE1 Fe 0.96810(3) 0.42805(3) 0.47054(3) 0.02218(12) Uani 1 1 d . . . . .
C1 C 0.8405(2) 0.3123(2) 0.53635(19) 0.0244(7) Uani 1 1 d . . . . .
C2 C 0.7303(3) 0.3276(3) 0.5274(2) 0.0289(7) Uani 1 1 d . . . . .
H2 H 0.707332 0.400421 0.498010 0.035 Uiso 1 1 calc R U . . .
C3 C 0.6526(3) 0.2406(3) 0.5596(2) 0.0367(8) Uani 1 1 d . . . . .
H3 H 0.578832 0.255099 0.552512 0.044 Uiso 1 1 calc R U . . .
C4 C 0.6835(3) 0.1331(3) 0.6020(2) 0.0386(9) Uani 1 1 d . . . . .
H4 H 0.631561 0.073378 0.623081 0.046 Uiso 1 1 calc R U . . .
C5 C 0.7908(3) 0.1142(3) 0.6131(2) 0.0357(8) Uani 1 1 d . . . . .
H5 H 0.813161 0.041116 0.642294 0.043 Uiso 1 1 calc R U . . .
C6 C 0.8660(3) 0.2020(2) 0.5816(2) 0.0291(7) Uani 1 1 d . . . . .
H6 H 0.939001 0.186618 0.591188 0.035 Uiso 1 1 calc R U . . .
C7 C 1.0500(2) 0.3927(2) 0.3558(2) 0.0214(6) Uani 1 1 d . . . . .
C8 C 1.0411(2) 0.4497(2) 0.2608(2) 0.0232(7) Uani 1 1 d . . . . .
H8 H 0.999354 0.514147 0.245706 0.028 Uiso 1 1 calc R U . . .
C9 C 1.0904(2) 0.4168(3) 0.1875(2) 0.0280(7) Uani 1 1 d . . . . .
H9 H 1.082134 0.459199 0.124320 0.034 Uiso 1 1 calc R U . . .
C10 C 1.1513(2) 0.3228(3) 0.2053(2) 0.0283(7) Uani 1 1 d . . . . .
H10 H 1.184533 0.299909 0.155320 0.034 Uiso 1 1 calc R U . . .
C11 C 1.1623(2) 0.2636(3) 0.2979(2) 0.0294(7) Uani 1 1 d . . . . .
H11 H 1.203450 0.198780 0.312086 0.035 Uiso 1 1 calc R U . . .
C12 C 1.1136(2) 0.2980(2) 0.3706(2) 0.0268(7) Uani 1 1 d . . . . .
H12 H 1.123467 0.255684 0.433392 0.032 Uiso 1 1 calc R U . . .
C13 C 0.9144(2) 0.5987(2) 0.4293(2) 0.0240(7) Uani 1 1 d . . . . .
C14 C 0.9511(3) 0.6711(2) 0.3362(2) 0.0245(7) Uani 1 1 d . . . . .
H14 H 1.024523 0.667882 0.309797 0.029 Uiso 1 1 calc R U . . .
C15 C 0.8856(3) 0.7465(2) 0.2818(2) 0.0274(7) Uani 1 1 d . . . . .
H15 H 0.914794 0.792855 0.219625 0.033 Uiso 1 1 calc R U . . .
C16 C 0.7779(3) 0.7551(2) 0.3167(2) 0.0295(7) Uani 1 1 d . . . . .
H16 H 0.732840 0.806382 0.279000 0.035 Uiso 1 1 calc R U . . .
C17 C 0.7377(3) 0.6873(2) 0.4077(2) 0.0288(7) Uani 1 1 d . . . . .
H17 H 0.664101 0.691853 0.433045 0.035 Uiso 1 1 calc R U . . .
C18 C 0.8041(2) 0.6128(2) 0.4620(2) 0.0251(7) Uani 1 1 d . . . . .
H18 H 0.774329 0.568639 0.524623 0.030 Uiso 1 1 calc R U . . .
MG1 Mg 0.69377(8) 0.22462(8) 0.19576(6) 0.0209(2) Uani 1 1 d . . . . .
O1 O 0.64420(17) 0.08270(17) 0.18433(14) 0.0305(5) Uani 1 1 d . . . . .
O2 O 0.60248(16) 0.30839(16) 0.09674(13) 0.0262(5) Uani 1 1 d . . . . .
C19 C 0.5297(3) -0.0479(3) 0.1645(2) 0.0435(9) Uani 1 1 d . . . . .
H19A H 0.594534 -0.092053 0.164754 0.065 Uiso 1 1 calc R U . . .
H19B H 0.490178 -0.050120 0.114294 0.065 Uiso 1 1 calc R U . . .
H19C H 0.482760 -0.078098 0.225615 0.065 Uiso 1 1 calc R U . . .
C20 C 0.5632(3) 0.0706(3) 0.1470(2) 0.0313(8) Uani 1 1 d . . . . .
C21 C 0.5037(3) 0.1567(3) 0.0931(2) 0.0383(9) Uani 1 1 d . . . . .
H21 H 0.444196 0.136600 0.069392 0.046 Uiso 1 1 calc R U . . .
C22 C 0.5248(3) 0.2693(3) 0.0717(2) 0.0308(8) Uani 1 1 d . . . . .
C23 C 0.4501(3) 0.3510(3) 0.0168(2) 0.0437(9) Uani 1 1 d . . . . .
H23A H 0.430621 0.405417 0.047355 0.066 Uiso 1 1 calc R U . . .
H23B H 0.384150 0.311948 0.015202 0.066 Uiso 1 1 calc R U . . .
H23C H 0.486718 0.388697 -0.047766 0.066 Uiso 1 1 calc R U . . .
O3 O 0.82953(15) 0.24365(16) 0.09363(13) 0.0247(5) Uani 1 1 d . . . . .
C24 C 0.8268(2) 0.2727(3) -0.00653(19) 0.0279(7) Uani 1 1 d . . . . .
H24A H 0.801129 0.348621 -0.033545 0.033 Uiso 1 1 calc R U . . .
H24B H 0.777965 0.220793 -0.017912 0.033 Uiso 1 1 calc R U . . .
C25 C 0.9428(2) 0.2649(3) -0.0502(2) 0.0287(7) Uani 1 1 d . . . . .
H25A H 0.958360 0.316499 -0.116270 0.034 Uiso 1 1 calc R U . . .
H25B H 0.958553 0.188837 -0.048147 0.034 Uiso 1 1 calc R U . . .
C26 C 1.0065(3) 0.2984(3) 0.0138(2) 0.0334(8) Uani 1 1 d . . . . .
H26A H 1.081430 0.271682 0.010536 0.040 Uiso 1 1 calc R U . . .
H26B H 1.009237 0.379615 -0.002429 0.040 Uiso 1 1 calc R U . . .
C27 C 0.9408(2) 0.2413(3) 0.1099(2) 0.0334(8) Uani 1 1 d . . . . .
H27A H 0.963319 0.164251 0.137517 0.040 Uiso 1 1 calc R U . . .
H27B H 0.950209 0.280922 0.153372 0.040 Uiso 1 1 calc R U . . .
O4 O 0.78547(15) 0.13253(15) 0.29966(13) 0.0220(5) Uani 0.876(6) 1 d D . P A 1
C28 C 0.7931(3) 0.0136(3) 0.3239(3) 0.0280(12) Uani 0.876(6) 1 d D . P A 1
H28A H 0.831894 -0.004058 0.269718 0.034 Uiso 0.876(6) 1 calc R U P A 1
H28B H 0.719863 -0.022526 0.341596 0.034 Uiso 0.876(6) 1 calc R U P A 1
C29 C 0.8555(3) -0.0255(3) 0.4066(3) 0.0331(10) Uani 0.876(6) 1 d D . P A 1
H29A H 0.896872 -0.091804 0.407200 0.040 Uiso 0.876(6) 1 calc R U P A 1
H29B H 0.806554 -0.041919 0.467389 0.040 Uiso 0.876(6) 1 calc R U P A 1
C30 C 0.9310(3) 0.0743(3) 0.3866(3) 0.0324(10) Uani 0.876(6) 1 d D . P A 1
H30A H 0.957657 0.073759 0.444640 0.039 Uiso 0.876(6) 1 calc R U P A 1
H30B H 0.993775 0.077040 0.337804 0.039 Uiso 0.876(6) 1 calc R U P A 1
C31 C 0.8572(4) 0.1698(3) 0.3516(3) 0.0266(13) Uani 0.876(6) 1 d D . P A 1
H31A H 0.814700 0.185883 0.405176 0.032 Uiso 0.876(6) 1 calc R U P A 1
H31B H 0.899969 0.237200 0.309591 0.032 Uiso 0.876(6) 1 calc R U P A 1
O4' O 0.78547(15) 0.13253(15) 0.29966(13) 0.0220(5) Uani 0.124(6) 1 d D . P A 5
C28' C 0.816(3) 0.0218(19) 0.302(3) 0.0280(12) Uani 0.124(6) 1 d D . P A 5
H28C H 0.834265 0.020718 0.236611 0.034 Uiso 0.124(6) 1 calc R U P A 5
H28D H 0.755768 -0.032748 0.335860 0.034 Uiso 0.124(6) 1 calc R U P A 5
C29' C 0.914(2) -0.0047(19) 0.3523(18) 0.0331(10) Uani 0.124(6) 1 d D . P A 5
H29C H 0.920581 -0.085348 0.383080 0.040 Uiso 0.124(6) 1 calc R U P A 5
H29D H 0.982123 0.026529 0.308654 0.040 Uiso 0.124(6) 1 calc R U P A 5
C30' C 0.888(2) 0.052(2) 0.4244(15) 0.0324(10) Uani 0.124(6) 1 d D . P A 5
H30C H 0.954781 0.066497 0.447014 0.039 Uiso 0.124(6) 1 calc R U P A 5
H30D H 0.835821 0.006508 0.479102 0.039 Uiso 0.124(6) 1 calc R U P A 5
C31' C 0.839(4) 0.159(2) 0.369(3) 0.0266(13) Uani 0.124(6) 1 d D . P A 5
H31C H 0.785974 0.183953 0.411489 0.032 Uiso 0.124(6) 1 calc R U P A 5
H31D H 0.896372 0.217165 0.336989 0.032 Uiso 0.124(6) 1 calc R U P A 5
O5 O 0.74517(17) 0.37229(15) 0.20718(13) 0.0253(5) Uani 1 1 d . . . . .
C32 C 0.7690(3) 0.4731(2) 0.1260(2) 0.0355(8) Uani 1 1 d . . . . .
H32A H 0.715983 0.481139 0.082016 0.043 Uiso 1 1 calc R U . . .
H32B H 0.842753 0.471995 0.091927 0.043 Uiso 1 1 calc R U . . .
C33 C 0.7612(3) 0.5677(2) 0.1635(2) 0.0323(8) Uani 1 1 d . . . . .
H33A H 0.834245 0.595158 0.165007 0.039 Uiso 1 1 calc R U . . .
H33B H 0.721689 0.629529 0.124201 0.039 Uiso 1 1 calc R U . . .
C34 C 0.6989(3) 0.5169(3) 0.2622(2) 0.0397(9) Uani 1 1 d . . . . .
H34A H 0.718443 0.554579 0.304346 0.048 Uiso 1 1 calc R U . . .
H34B H 0.619592 0.520105 0.261737 0.048 Uiso 1 1 calc R U . . .
C35 C 0.7343(3) 0.4016(3) 0.2917(2) 0.0310(8) Uani 1 1 d . . . . .
H35A H 0.804606 0.395995 0.315602 0.037 Uiso 1 1 calc R U . . .
H35B H 0.679768 0.352255 0.342045 0.037 Uiso 1 1 calc R U . . .
O6 O 0.56134(16) 0.21560(16) 0.30117(13) 0.0260(5) Uani 1 1 d . . . . .
C36 C 0.4735(2) 0.2925(3) 0.2875(2) 0.0308(8) Uani 1 1 d . . . . .
H36A H 0.420171 0.272415 0.253630 0.037 Uiso 1 1 calc R U . . .
H36B H 0.501664 0.369008 0.251302 0.037 Uiso 1 1 calc R U . . .
C37 C 0.4229(3) 0.2814(3) 0.3865(2) 0.0357(8) Uani 1 1 d . . . . .
H37A H 0.346703 0.304636 0.388648 0.043 Uiso 1 1 calc R U . . .
H37B H 0.464586 0.325168 0.412596 0.043 Uiso 1 1 calc R U . . .
C38 C 0.4295(3) 0.1578(3) 0.4392(2) 0.0343(8) Uani 1 1 d . . . . .
H38A H 0.432015 0.142192 0.507028 0.041 Uiso 1 1 calc R U . . .
H38B H 0.366643 0.116517 0.433065 0.041 Uiso 1 1 calc R U . . .
C39 C 0.5350(3) 0.1274(2) 0.3910(2) 0.0294(7) Uani 1 1 d . . . . .
H39A H 0.593550 0.120523 0.429621 0.035 Uiso 1 1 calc R U . . .
H39B H 0.525359 0.056212 0.381663 0.035 Uiso 1 1 calc R U . . .
O7 O 0.43477(18) 0.55993(18) 0.22275(17) 0.0397(6) Uani 1 1 d . . . . .
C40 C 0.4456(3) 0.6658(3) 0.2329(3) 0.0502(10) Uani 1 1 d . . . . .
H40A H 0.508920 0.708614 0.188966 0.060 Uiso 1 1 calc R U . . .
H40B H 0.455844 0.656101 0.298195 0.060 Uiso 1 1 calc R U . . .
C41 C 0.3425(3) 0.7251(3) 0.2101(2) 0.0367(8) Uani 1 1 d . . . . .
H41A H 0.348688 0.770083 0.142174 0.044 Uiso 1 1 calc R U . . .
H41B H 0.323592 0.773254 0.247837 0.044 Uiso 1 1 calc R U . . .
C42 C 0.2597(3) 0.6302(3) 0.2373(2) 0.0309(8) Uani 1 1 d . . . . .
H42A H 0.231400 0.604481 0.305728 0.037 Uiso 1 1 calc R U . . .
H42B H 0.198234 0.651890 0.201222 0.037 Uiso 1 1 calc R U . . .
C43 C 0.3250(3) 0.5425(3) 0.2113(3) 0.0387(9) Uani 1 1 d . . . . .
H43A H 0.296878 0.467835 0.253329 0.046 Uiso 1 1 calc R U . . .
H43B H 0.321174 0.549864 0.145236 0.046 Uiso 1 1 calc R U . . .
O8 O 0.0643(4) -0.0014(4) 0.0590(3) 0.0461(13) Uani 0.527(3) 1 d D . P B 1
C44 C 0.1544(5) 0.0359(6) -0.0165(5) 0.0416(14) Uani 0.527(3) 1 d D . P B 1
H44A H 0.139624 0.108540 -0.062490 0.050 Uiso 0.527(3) 1 calc R U P B 1
H44B H 0.166564 -0.017529 -0.049970 0.050 Uiso 0.527(3) 1 calc R U P B 1
C45 C 0.2532(6) 0.0454(7) 0.0276(5) 0.0457(14) Uani 0.527(3) 1 d D . P B 1
H45A H 0.291201 0.118228 -0.005339 0.055 Uiso 0.527(3) 1 calc R U P B 1
H45B H 0.304541 -0.013437 0.025601 0.055 Uiso 0.527(3) 1 calc R U P B 1
C46 C 0.2063(13) 0.0318(11) 0.1299(8) 0.042(3) Uani 0.527(3) 1 d D . P B 1
H46A H 0.258014 -0.003793 0.173901 0.050 Uiso 0.527(3) 1 calc R U P B 1
H46B H 0.186179 0.103656 0.136213 0.050 Uiso 0.527(3) 1 calc R U P B 1
C47 C 0.1073(6) -0.0424(7) 0.1464(5) 0.0401(16) Uani 0.527(3) 1 d D . P B 1
H47A H 0.127628 -0.120336 0.160835 0.048 Uiso 0.527(3) 1 calc R U P B 1
H47B H 0.053734 -0.036954 0.199243 0.048 Uiso 0.527(3) 1 calc R U P B 1
O8' O 0.2264(4) 0.1576(4) 0.0561(3) 0.0396(14) Uani 0.473(3) 1 d D . P B 5
C44' C 0.1990(16) 0.0633(11) 0.1390(9) 0.042(3) Uani 0.473(3) 1 d D . P B 5
H44C H 0.145202 0.081819 0.185371 0.050 Uiso 0.473(3) 1 calc R U P B 5
H44D H 0.264438 0.035881 0.168531 0.050 Uiso 0.473(3) 1 calc R U P B 5
C45' C 0.1516(8) -0.0235(8) 0.1082(6) 0.0401(16) Uani 0.473(3) 1 d D . P B 5
H45C H 0.073462 -0.013110 0.103780 0.048 Uiso 0.473(3) 1 calc R U P B 5
H45D H 0.161912 -0.099283 0.151419 0.048 Uiso 0.473(3) 1 calc R U P B 5
C46' C 0.2202(7) 0.0008(6) 0.0105(5) 0.0416(14) Uani 0.473(3) 1 d D . P B 5
H46C H 0.291643 -0.033737 0.015633 0.050 Uiso 0.473(3) 1 calc R U P B 5
H46D H 0.182148 -0.025125 -0.030823 0.050 Uiso 0.473(3) 1 calc R U P B 5
C47' C 0.2321(7) 0.1265(6) -0.0254(5) 0.0457(14) Uani 0.473(3) 1 d D . P B 5
H47C H 0.302507 0.151613 -0.066924 0.055 Uiso 0.473(3) 1 calc R U P B 5
H47D H 0.172964 0.159915 -0.061770 0.055 Uiso 0.473(3) 1 calc R U P B 5

loop_
_atom_site_aniso_label
_atom_site_aniso_U_11
_atom_site_aniso_U_22
_atom_site_aniso_U_33
_atom_site_aniso_U_23
_atom_site_aniso_U_13
_atom_site_aniso_U_12
FE1 0.0202(2) 0.0237(2) 0.0231(2) -0.00852(18) -0.00342(18) -0.00025(18)
C1 0.0283(18) 0.0303(18) 0.0167(15) -0.0107(13) -0.0031(13) -0.0015(14)
C2 0.0292(19) 0.0344(19) 0.0272(17) -0.0150(14) -0.0063(14) -0.0008(15)
C3 0.0278(19) 0.052(2) 0.0341(19) -0.0196(17) -0.0038(15) -0.0127(17)
C4 0.047(2) 0.039(2) 0.0299(19) -0.0132(16) -0.0004(17) -0.0225(18)
C5 0.047(2) 0.0313(19) 0.0263(18) -0.0064(14) -0.0049(16) -0.0051(17)
C6 0.0280(18) 0.0310(18) 0.0276(17) -0.0095(14) -0.0031(14) -0.0049(15)
C7 0.0176(16) 0.0190(15) 0.0276(16) -0.0076(12) -0.0040(13) -0.0051(12)
C8 0.0207(17) 0.0203(16) 0.0289(17) -0.0081(13) -0.0057(13) -0.0021(13)
C9 0.0266(18) 0.0336(19) 0.0244(17) -0.0112(14) -0.0024(14) -0.0089(15)
C10 0.0240(18) 0.0332(19) 0.0360(19) -0.0241(15) 0.0002(14) -0.0052(14)
C11 0.0241(18) 0.0292(18) 0.042(2) -0.0191(15) -0.0093(15) 0.0025(14)
C12 0.0258(18) 0.0267(17) 0.0288(17) -0.0097(13) -0.0069(14) -0.0016(14)
C13 0.0237(17) 0.0256(17) 0.0248(16) -0.0114(13) -0.0043(13) 0.0009(13)
C14 0.0262(18) 0.0218(16) 0.0282(17) -0.0115(13) -0.0051(14) -0.0014(13)
C15 0.040(2) 0.0234(17) 0.0209(16) -0.0091(13) -0.0063(14) -0.0023(15)
C16 0.036(2) 0.0244(17) 0.0354(19) -0.0144(14) -0.0173(16) 0.0068(15)
C17 0.0245(18) 0.0315(18) 0.039(2) -0.0225(15) -0.0061(15) 0.0045(14)
C18 0.0258(18) 0.0285(17) 0.0239(16) -0.0126(13) -0.0040(13) -0.0020(14)
MG1 0.0192(5) 0.0211(5) 0.0239(5) -0.0089(4) -0.0047(4) -0.0011(4)
O1 0.0276(13) 0.0306(13) 0.0366(13) -0.0146(10) -0.0077(10) -0.0030(10)
O2 0.0222(12) 0.0310(12) 0.0265(12) -0.0095(9) -0.0083(9) -0.0019(9)
C19 0.048(2) 0.040(2) 0.048(2) -0.0213(17) -0.0054(18) -0.0145(18)
C20 0.0258(19) 0.039(2) 0.0332(19) -0.0188(15) 0.0007(15) -0.0114(15)
C21 0.031(2) 0.045(2) 0.042(2) -0.0133(17) -0.0175(16) -0.0101(17)
C22 0.0267(19) 0.039(2) 0.0233(17) -0.0063(14) -0.0033(14) -0.0021(15)
C23 0.028(2) 0.052(2) 0.044(2) -0.0040(17) -0.0161(17) -0.0012(17)
O3 0.0187(11) 0.0353(12) 0.0223(11) -0.0120(9) -0.0049(9) -0.0014(9)
C24 0.0287(19) 0.0354(19) 0.0213(16) -0.0107(13) -0.0069(14) -0.0010(15)
C25 0.0260(18) 0.0336(19) 0.0267(17) -0.0121(14) -0.0008(14) -0.0016(14)
C26 0.0203(18) 0.047(2) 0.0295(18) -0.0109(15) 0.0024(14) -0.0066(15)
C27 0.0169(17) 0.053(2) 0.0313(18) -0.0140(16) -0.0059(14) -0.0031(15)
O4 0.0225(11) 0.0184(11) 0.0262(11) -0.0075(8) -0.0074(9) 0.0001(9)
C28 0.026(2) 0.0178(18) 0.036(3) -0.0061(17) -0.002(2) -0.0005(16)
C29 0.031(2) 0.025(2) 0.034(2) 0.0041(16) -0.0091(18) 0.0032(17)
C30 0.022(2) 0.038(2) 0.032(2) -0.0040(19) -0.0084(18) 0.0022(18)
C31 0.027(3) 0.030(2) 0.024(3) -0.0094(18) -0.007(2) -0.0005(18)
O4' 0.0225(11) 0.0184(11) 0.0262(11) -0.0075(8) -0.0074(9) 0.0001(9)
C28' 0.026(2) 0.0178(18) 0.036(3) -0.0061(17) -0.002(2) -0.0005(16)
C29' 0.031(2) 0.025(2) 0.034(2) 0.0041(16) -0.0091(18) 0.0032(17)
C30' 0.022(2) 0.038(2) 0.032(2) -0.0040(19) -0.0084(18) 0.0022(18)
C31' 0.027(3) 0.030(2) 0.024(3) -0.0094(18) -0.007(2) -0.0005(18)
O5 0.0334(13) 0.0201(11) 0.0231(11) -0.0077(9) -0.0055(9) -0.0022(9)
C32 0.048(2) 0.0241(18) 0.0312(19) -0.0057(14) -0.0054(16) -0.0089(16)
C33 0.039(2) 0.0229(17) 0.0367(19) -0.0088(14) -0.0142(16) 0.0002(15)
C34 0.039(2) 0.034(2) 0.054(2) -0.0259(17) -0.0009(18) -0.0041(17)
C35 0.040(2) 0.0312(18) 0.0260(17) -0.0154(14) -0.0033(15) -0.0027(15)
O6 0.0201(12) 0.0267(12) 0.0266(12) -0.0052(9) 0.0000(9) 0.0035(9)
C36 0.0240(18) 0.0356(19) 0.0331(19) -0.0130(15) -0.0041(14) 0.0090(15)
C37 0.0278(19) 0.047(2) 0.0337(19) -0.0166(16) -0.0027(15) 0.0078(16)
C38 0.0251(19) 0.043(2) 0.0311(19) -0.0114(15) 0.0044(14) -0.0048(15)
C39 0.0282(18) 0.0273(18) 0.0262(17) -0.0021(13) -0.0008(14) -0.0069(14)
O7 0.0263(13) 0.0349(14) 0.0683(17) -0.0275(12) -0.0162(12) 0.0043(11)
C40 0.038(2) 0.047(2) 0.083(3) -0.039(2) -0.019(2) 0.0011(18)
C41 0.036(2) 0.0302(19) 0.052(2) -0.0225(16) -0.0102(17) 0.0019(16)
C42 0.0280(19) 0.037(2) 0.0302(18) -0.0147(15) -0.0043(14) 0.0001(15)
C43 0.031(2) 0.032(2) 0.058(2) -0.0193(17) -0.0144(17) 0.0003(16)
O8 0.037(3) 0.051(3) 0.053(3) -0.018(2) -0.014(2) -0.001(2)
C44 0.047(4) 0.038(4) 0.044(3) -0.017(3) -0.011(3) 0.005(3)
C45 0.048(4) 0.044(4) 0.048(4) -0.019(3) -0.009(3) 0.001(3)
C46 0.043(3) 0.043(7) 0.038(3) -0.010(3) -0.012(2) -0.001(5)
C47 0.039(5) 0.032(3) 0.044(5) -0.010(4) -0.001(3) -0.010(3)
O8' 0.040(3) 0.033(3) 0.044(3) -0.009(2) -0.012(2) 0.000(2)
C44' 0.043(3) 0.043(7) 0.038(3) -0.010(3) -0.012(2) -0.001(5)
C45' 0.039(5) 0.032(3) 0.044(5) -0.010(4) -0.001(3) -0.010(3)
C46' 0.047(4) 0.038(4) 0.044(3) -0.017(3) -0.011(3) 0.005(3)
C47' 0.048(4) 0.044(4) 0.048(4) -0.019(3) -0.009(3) 0.001(3)

loop_
_atom_type_symbol
_atom_type_description
_atom_type_scat_dispersion_real
_atom_type_scat_dispersion_imag
_atom_type_scat_source
C C 0.0033 0.0016 'International Tables Vol C Tables 4.2.6.8 and 6.1.1.4'
H H 0.0000 0.0000 'International Tables Vol C Tables 4.2.6.8 and 6.1.1.4'
O O 0.0106 0.0060 'International Tables Vol C Tables 4.2.6.8 and 6.1.1.4'
Mg Mg 0.0486 0.0363 'International Tables Vol C Tables 4.2.6.8 and 6.1.1.4'
Fe Fe 0.3463 0.8444 'International Tables Vol C Tables 4.2.6.8 and 6.1.1.4'

loop_
_geom_angle_atom_site_label_1
_geom_angle_atom_site_label_2
_geom_angle_atom_site_label_3
_geom_angle
_geom_angle_site_symmetry_1
_geom_angle_site_symmetry_3
C7 FE1 C1 108.82(11) . .
C7 FE1 C13 111.93(11) . .
C1 FE1 C13 112.69(12) . .
C7 FE1 C13 105.53(11) . 2_766
C1 FE1 C13 107.24(11) . 2_766
C13 FE1 C13 110.28(9) . 2_766
C7 FE1 FE1 124.09(8) . 2_766
C1 FE1 FE1 126.61(8) . 2_766
C13 FE1 FE1 55.49(8) . 2_766
C13 FE1 FE1 54.79(8) 2_766 2_766
C6 C1 C2 114.1(3) . .
C6 C1 FE1 118.1(2) . .
C2 C1 FE1 126.8(2) . .
C3 C2 C1 123.1(3) . .
C3 C2 H2 118.4 . .
C1 C2 H2 118.4 . .
C4 C3 C2 119.9(3) . .
C4 C3 H3 120.0 . .
C2 C3 H3 120.0 . .
C5 C4 C3 119.0(3) . .
C5 C4 H4 120.5 . .
C3 C4 H4 120.5 . .
C4 C5 C6 120.0(3) . .
C4 C5 H5 120.0 . .
C6 C5 H5 120.0 . .
C5 C6 C1 123.9(3) . .
C5 C6 H6 118.1 . .
C1 C6 H6 118.1 . .
C8 C7 C12 113.8(3) . .
C8 C7 FE1 125.7(2) . .
C12 C7 FE1 120.2(2) . .
C9 C8 C7 123.3(3) . .
C9 C8 H8 118.4 . .
C7 C8 H8 118.4 . .
C10 C9 C8 120.9(3) . .
C10 C9 H9 119.5 . .
C8 C9 H9 119.5 . .
C11 C10 C9 118.0(3) . .
C11 C10 H10 121.0 . .
C9 C10 H10 121.0 . .
C10 C11 C12 120.6(3) . .
C10 C11 H11 119.7 . .
C12 C11 H11 119.7 . .
C11 C12 C7 123.4(3) . .
C11 C12 H12 118.3 . .
C7 C12 H12 118.3 . .
C14 C13 C18 113.3(3) . .
C14 C13 FE1 118.1(2) . .
C18 C13 FE1 116.1(2) . .
C14 C13 FE1 115.4(2) . 2_766
C18 C13 FE1 117.7(2) . 2_766
FE1 C13 FE1 69.71(9) . 2_766
C15 C14 C13 123.4(3) . .
C15 C14 H14 118.3 . .
C13 C14 H14 118.3 . .
C14 C15 C16 120.9(3) . .
C14 C15 H15 119.6 . .
C16 C15 H15 119.6 . .
C17 C16 C15 118.4(3) . .
C17 C16 H16 120.8 . .
C15 C16 H16 120.8 . .
C16 C17 C18 120.3(3) . .
C16 C17 H17 119.9 . .
C18 C17 H17 119.9 . .
C17 C18 C13 123.8(3) . .
C17 C18 H18 118.1 . .
C13 C18 H18 118.1 . .
O1 MG1 O2 88.87(9) . .
O1 MG1 O3 92.77(9) . .
O2 MG1 O3 91.39(9) . .
O1 MG1 O5 179.81(10) . .
O2 MG1 O5 90.96(8) . .
O3 MG1 O5 87.15(8) . .
O1 MG1 O4 89.28(8) . .
O2 MG1 O4 178.02(9) . .
O3 MG1 O4 89.38(8) . .
O5 MG1 O4 90.89(8) . .
O1 MG1 O4' 89.28(8) . .
O2 MG1 O4' 178.02(9) . .
O3 MG1 O4' 89.38(8) . .
O5 MG1 O4' 90.89(8) . .
O1 MG1 O6 91.58(9) . .
O2 MG1 O6 89.33(9) . .
O3 MG1 O6 175.60(9) . .
O5 MG1 O6 88.50(8) . .
O4 MG1 O6 90.04(8) . .
O4' MG1 O6 90.04(8) . .
C20 O1 MG1 125.9(2) . .
C22 O2 MG1 126.8(2) . .
C20 C19 H19A 109.5 . .
C20 C19 H19B 109.5 . .
H19A C19 H19B 109.5 . .
C20 C19 H19C 109.5 . .
H19A C19 H19C 109.5 . .
H19B C19 H19C 109.5 . .
O1 C20 C21 125.5(3) . .
O1 C20 C19 115.4(3) . .
C21 C20 C19 119.1(3) . .
C22 C21 C20 125.4(3) . .
C22 C21 H21 117.3 . .
C20 C21 H21 117.3 . .
O2 C22 C21 124.4(3) . .
O2 C22 C23 116.9(3) . .
C21 C22 C23 118.8(3) . .
C22 C23 H23A 109.5 . .
C22 C23 H23B 109.5 . .
H23A C23 H23B 109.5 . .
C22 C23 H23C 109.5 . .
H23A C23 H23C 109.5 . .
H23B C23 H23C 109.5 . .
C27 O3 C24 109.5(2) . .
C27 O3 MG1 125.33(16) . .
C24 O3 MG1 124.91(17) . .
O3 C24 C25 105.5(2) . .
O3 C24 H24A 110.6 . .
C25 C24 H24A 110.6 . .
O3 C24 H24B 110.6 . .
C25 C24 H24B 110.6 . .
H24A C24 H24B 108.8 . .
C24 C25 C26 101.5(2) . .
C24 C25 H25A 111.5 . .
C26 C25 H25A 111.5 . .
C24 C25 H25B 111.5 . .
C26 C25 H25B 111.5 . .
H25A C25 H25B 109.3 . .
C27 C26 C25 101.9(2) . .
C27 C26 H26A 111.4 . .
C25 C26 H26A 111.4 . .
C27 C26 H26B 111.4 . .
C25 C26 H26B 111.4 . .
H26A C26 H26B 109.3 . .
O3 C27 C26 105.3(2) . .
O3 C27 H27A 110.7 . .
C26 C27 H27A 110.7 . .
O3 C27 H27B 110.7 . .
C26 C27 H27B 110.7 . .
H27A C27 H27B 108.8 . .
C28 O4 C31 108.8(3) . .
C28 O4 MG1 120.95(19) . .
C31 O4 MG1 130.0(2) . .
O4 C28 C29 106.2(3) . .
O4 C28 H28A 110.5 . .
C29 C28 H28A 110.5 . .
O4 C28 H28B 110.5 . .
C29 C28 H28B 110.5 . .
H28A C28 H28B 108.7 . .
C28 C29 C30 101.7(3) . .
C28 C29 H29A 111.4 . .
C30 C29 H29A 111.4 . .
C28 C29 H29B 111.4 . .
C30 C29 H29B 111.4 . .
H29A C29 H29B 109.3 . .
C31 C30 C29 102.1(3) . .
C31 C30 H30A 111.4 . .
C29 C30 H30A 111.4 . .
C31 C30 H30B 111.4 . .
C29 C30 H30B 111.4 . .
H30A C30 H30B 109.2 . .
O4 C31 C30 104.8(3) . .
O4 C31 H31A 110.8 . .
C30 C31 H31A 110.8 . .
O4 C31 H31B 110.8 . .
C30 C31 H31B 110.8 . .
H31A C31 H31B 108.9 . .
C28' O4' C31' 108.3(13) . .
C28' O4' MG1 117.8(10) . .
C31' O4' MG1 133.6(9) . .
O4' C28' C29' 105.7(13) . .
O4' C28' H28C 110.6 . .
C29' C28' H28C 110.6 . .
O4' C28' H28D 110.6 . .
C29' C28' H28D 110.6 . .
H28C C28' H28D 108.7 . .
C30' C29' C28' 101.5(14) . .
C30' C29' H29C 111.5 . .
C28' C29' H29C 111.5 . .
C30' C29' H29D 111.5 . .
C28' C29' H29D 111.5 . .
H29C C29' H29D 109.3 . .
C29' C30' C31' 102.8(15) . .
C29' C30' H30C 111.2 . .
C31' C30' H30C 111.2 . .
C29' C30' H30D 111.2 . .
C31' C30' H30D 111.2 . .
H30C C30' H30D 109.1 . .
O4' C31' C30' 105.6(13) . .
O4' C31' H31C 110.6 . .
C30' C31' H31C 110.6 . .
O4' C31' H31D 110.6 . .
C30' C31' H31D 110.6 . .
H31C C31' H31D 108.8 . .
C32 O5 C35 107.8(2) . .
C32 O5 MG1 122.41(17) . .
C35 O5 MG1 127.66(17) . .
O5 C32 C33 106.7(2) . .
O5 C32 H32A 110.4 . .
C33 C32 H32A 110.4 . .
O5 C32 H32B 110.4 . .
C33 C32 H32B 110.4 . .
H32A C32 H32B 108.6 . .
C34 C33 C32 103.8(2) . .
C34 C33 H33A 111.0 . .
C32 C33 H33A 111.0 . .
C34 C33 H33B 111.0 . .
C32 C33 H33B 111.0 . .
H33A C33 H33B 109.0 . .
C35 C34 C33 102.7(3) . .
C35 C34 H34A 111.2 . .
C33 C34 H34A 111.2 . .
C35 C34 H34B 111.2 . .
C33 C34 H34B 111.2 . .
H34A C34 H34B 109.1 . .
O5 C35 C34 105.4(2) . .
O5 C35 H35A 110.7 . .
C34 C35 H35A 110.7 . .
O5 C35 H35B 110.7 . .
C34 C35 H35B 110.7 . .
H35A C35 H35B 108.8 . .
C39 O6 C36 109.4(2) . .
C39 O6 MG1 126.69(17) . .
C36 O6 MG1 123.39(17) . .
O6 C36 C37 104.0(2) . .
O6 C36 H36A 111.0 . .
C37 C36 H36A 111.0 . .
O6 C36 H36B 111.0 . .
C37 C36 H36B 111.0 . .
H36A C36 H36B 109.0 . .
C36 C37 C38 102.0(3) . .
C36 C37 H37A 111.4 . .
C38 C37 H37A 111.4 . .
C36 C37 H37B 111.4 . .
C38 C37 H37B 111.4 . .
H37A C37 H37B 109.2 . .
C39 C38 C37 103.7(2) . .
C39 C38 H38A 111.0 . .
C37 C38 H38A 111.0 . .
C39 C38 H38B 111.0 . .
C37 C38 H38B 111.0 . .
H38A C38 H38B 109.0 . .
O6 C39 C38 106.2(2) . .
O6 C39 H39A 110.5 . .
C38 C39 H39A 110.5 . .
O6 C39 H39B 110.5 . .
C38 C39 H39B 110.5 . .
H39A C39 H39B 108.7 . .
C43 O7 C40 109.3(2) . .
O7 C40 C41 106.8(3) . .
O7 C40 H40A 110.4 . .
C41 C40 H40A 110.4 . .
O7 C40 H40B 110.4 . .
C41 C40 H40B 110.4 . .
H40A C40 H40B 108.6 . .
C40 C41 C42 102.4(3) . .
C40 C41 H41A 111.3 . .
C42 C41 H41A 111.3 . .
C40 C41 H41B 111.3 . .
C42 C41 H41B 111.3 . .
H41A C41 H41B 109.2 . .
C43 C42 C41 102.7(3) . .
C43 C42 H42A 111.2 . .
C41 C42 H42A 111.2 . .
C43 C42 H42B 111.2 . .
C41 C42 H42B 111.2 . .
H42A C42 H42B 109.1 . .
O7 C43 C42 106.1(3) . .
O7 C43 H43A 110.5 . .
C42 C43 H43A 110.5 . .
O7 C43 H43B 110.5 . .
C42 C43 H43B 110.5 . .
H43A C43 H43B 108.7 . .
C47 O8 C44 107.9(5) . .
O8 C44 C45 107.1(5) . .
O8 C44 H44A 110.3 . .
C45 C44 H44A 110.3 . .
O8 C44 H44B 110.3 . .
C45 C44 H44B 110.3 . .
H44A C44 H44B 108.6 . .
C44 C45 C46 104.0(7) . .
C44 C45 H45A 111.0 . .
C46 C45 H45A 111.0 . .
C44 C45 H45B 111.0 . .
C46 C45 H45B 111.0 . .
H45A C45 H45B 109.0 . .
C47 C46 C45 101.2(7) . .
C47 C46 H46A 111.5 . .
C45 C46 H46A 111.5 . .
C47 C46 H46B 111.5 . .
C45 C46 H46B 111.5 . .
H46A C46 H46B 109.4 . .
O8 C47 C46 104.2(7) . .
O8 C47 H47A 110.9 . .
C46 C47 H47A 110.9 . .
O8 C47 H47B 110.9 . .
C46 C47 H47B 110.9 . .
H47A C47 H47B 108.9 . .
C44' O8' C47' 109.7(6) . .
O8' C44' C45' 106.4(9) . .
O8' C44' H44C 110.4 . .
C45' C44' H44C 110.4 . .
O8' C44' H44D 110.4 . .
C45' C44' H44D 110.4 . .
H44C C44' H44D 108.6 . .
C44' C45' C46' 100.5(8) . .
C44' C45' H45C 111.7 . .
C46' C45' H45C 111.7 . .
C44' C45' H45D 111.7 . .
C46' C45' H45D 111.7 . .
H45C C45' H45D 109.4 . .
C47' C46' C45' 101.8(6) . .
C47' C46' H46C 111.4 . .
C45' C46' H46C 111.4 . .
C47' C46' H46D 111.4 . .
C45' C46' H46D 111.4 . .
H46C C46' H46D 109.3 . .
O8' C47' C46' 106.5(6) . .
O8' C47' H47C 110.4 . .
C46' C47' H47C 110.4 . .
O8' C47' H47D 110.4 . .
C46' C47' H47D 110.4 . .
H47C C47' H47D 108.6 . .

loop_
_geom_bond_atom_site_label_1
_geom_bond_atom_site_label_2
_geom_bond_distance
_geom_bond_site_symmetry_2
FE1 C7 2.082(3) .
FE1 C1 2.084(3) .
FE1 C13 2.193(3) .
FE1 C13 2.212(3) 2_766
FE1 FE1 2.5175(9) 2_766
C1 C6 1.404(4) .
C1 C2 1.405(4) .
C2 C3 1.398(4) .
C2 H2 0.9500 .
C3 C4 1.387(5) .
C3 H3 0.9500 .
C4 C5 1.379(5) .
C4 H4 0.9500 .
C5 C6 1.386(4) .
C5 H5 0.9500 .
C6 H6 0.9500 .
C7 C8 1.402(4) .
C7 C12 1.414(4) .
C8 C9 1.390(4) .
C8 H8 0.9500 .
C9 C10 1.385(4) .
C9 H9 0.9500 .
C10 C11 1.381(4) .
C10 H10 0.9500 .
C11 C12 1.391(4) .
C11 H11 0.9500 .
C12 H12 0.9500 .
C13 C14 1.415(4) .
C13 C18 1.422(4) .
C13 FE1 2.212(3) 2_766
C14 C15 1.383(4) .
C14 H14 0.9500 .
C15 C16 1.386(4) .
C15 H15 0.9500 .
C16 C17 1.384(4) .
C16 H16 0.9500 .
C17 C18 1.385(4) .
C17 H17 0.9500 .
C18 H18 0.9500 .
MG1 O1 2.018(2) .
MG1 O2 2.020(2) .
MG1 O3 2.079(2) .
MG1 O5 2.096(2) .
MG1 O4 2.101(2) .
MG1 O4' 2.101(2) .
MG1 O6 2.102(2) .
O1 C20 1.268(4) .
O2 C22 1.266(4) .
C19 C20 1.515(4) .
C19 H19A 0.9800 .
C19 H19B 0.9800 .
C19 H19C 0.9800 .
C20 C21 1.407(5) .
C21 C22 1.396(4) .
C21 H21 0.9500 .
C22 C23 1.504(4) .
C23 H23A 0.9800 .
C23 H23B 0.9800 .
C23 H23C 0.9800 .
O3 C27 1.443(3) .
O3 C24 1.449(3) .
C24 C25 1.516(4) .
C24 H24A 0.9900 .
C24 H24B 0.9900 .
C25 C26 1.521(4) .
C25 H25A 0.9900 .
C25 H25B 0.9900 .
C26 C27 1.510(4) .
C26 H26A 0.9900 .
C26 H26B 0.9900 .
C27 H27A 0.9900 .
C27 H27B 0.9900 .
O4 C28 1.455(4) .
O4 C31 1.469(4) .
C28 C29 1.512(5) .
C28 H28A 0.9900 .
C28 H28B 0.9900 .
C29 C30 1.526(5) .
C29 H29A 0.9900 .
C29 H29B 0.9900 .
C30 C31 1.516(5) .
C30 H30A 0.9900 .
C30 H30B 0.9900 .
C31 H31A 0.9900 .
C31 H31B 0.9900 .
O4' C28' 1.466(15) .
O4' C31' 1.468(15) .
C28' C29' 1.516(16) .
C28' H28C 0.9900 .
C28' H28D 0.9900 .
C29' C30' 1.516(18) .
C29' H29C 0.9900 .
C29' H29D 0.9900 .
C30' C31' 1.517(16) .
C30' H30C 0.9900 .
C30' H30D 0.9900 .
C31' H31C 0.9900 .
C31' H31D 0.9900 .
O5 C32 1.450(3) .
O5 C35 1.456(3) .
C32 C33 1.516(4) .
C32 H32A 0.9900 .
C32 H32B 0.9900 .
C33 C34 1.514(4) .
C33 H33A 0.9900 .
C33 H33B 0.9900 .
C34 C35 1.477(4) .
C34 H34A 0.9900 .
C34 H34B 0.9900 .
C35 H35A 0.9900 .
C35 H35B 0.9900 .
O6 C39 1.442(3) .
O6 C36 1.454(3) .
C36 C37 1.509(4) .
C36 H36A 0.9900 .
C36 H36B 0.9900 .
C37 C38 1.524(4) .
C37 H37A 0.9900 .
C37 H37B 0.9900 .
C38 C39 1.523(4) .
C38 H38A 0.9900 .
C38 H38B 0.9900 .
C39 H39A 0.9900 .
C39 H39B 0.9900 .
O7 C43 1.436(4) .
O7 C40 1.440(4) .
C40 C41 1.506(5) .
C40 H40A 0.9900 .
C40 H40B 0.9900 .
C41 C42 1.518(4) .
C41 H41A 0.9900 .
C41 H41B 0.9900 .
C42 C43 1.513(4) .
C42 H42A 0.9900 .
C42 H42B 0.9900 .
C43 H43A 0.9900 .
C43 H43B 0.9900 .
O8 C47 1.437(9) .
O8 C44 1.439(7) .
C44 C45 1.516(8) .
C44 H44A 0.9900 .
C44 H44B 0.9900 .
C45 C46 1.536(12) .
C45 H45A 0.9900 .
C45 H45B 0.9900 .
C46 C47 1.513(11) .
C46 H46A 0.9900 .
C46 H46B 0.9900 .
C47 H47A 0.9900 .
C47 H47B 0.9900 .
O8' C44' 1.421(13) .
O8' C47' 1.430(8) .
C44' C45' 1.519(11) .
C44' H44C 0.9900 .
C44' H44D 0.9900 .
C45' C46' 1.537(10) .
C45' H45C 0.9900 .
C45' H45D 0.9900 .
C46' C47' 1.524(9) .
C46' H46C 0.9900 .
C46' H46D 0.9900 .
C47' H47C 0.9900 .
C47' H47D 0.9900 .

loop_
_geom_torsion_atom_site_label_1
_geom_torsion_atom_site_label_2
_geom_torsion_atom_site_label_3
_geom_torsion_atom_site_label_4
_geom_torsion
_geom_torsion_site_symmetry_1
C6 C1 C2 C3 -0.7(4) .
FE1 C1 C2 C3 167.8(2) .
C1 C2 C3 C4 -0.6(5) .
C2 C3 C4 C5 1.1(5) .
C3 C4 C5 C6 -0.3(5) .
C4 C5 C6 C1 -1.1(5) .
C2 C1 C6 C5 1.5(4) .
FE1 C1 C6 C5 -168.0(2) .
C12 C7 C8 C9 -0.2(4) .
FE1 C7 C8 C9 -174.2(2) .
C7 C8 C9 C10 0.7(4) .
C8 C9 C10 C11 -0.5(4) .
C9 C10 C11 C12 -0.2(4) .
C10 C11 C12 C7 0.7(5) .
C8 C7 C12 C11 -0.5(4) .
FE1 C7 C12 C11 173.9(2) .
C18 C13 C14 C15 -1.4(4) .
FE1 C13 C14 C15 139.2(2) .
FE1 C13 C14 C15 -141.3(2) 2_766
C13 C14 C15 C16 0.2(4) .
C14 C15 C16 C17 0.6(4) .
C15 C16 C17 C18 0.0(4) .
C16 C17 C18 C13 -1.3(4) .
C14 C13 C18 C17 1.9(4) .
FE1 C13 C18 C17 -139.4(2) .
FE1 C13 C18 C17 140.9(2) 2_766
MG1 O1 C20 C21 11.1(5) .
MG1 O1 C20 C19 -168.3(2) .
O1 C20 C21 C22 0.4(6) .
C19 C20 C21 C22 179.8(3) .
MG1 O2 C22 C21 -14.9(4) .
MG1 O2 C22 C23 163.9(2) .
C20 C21 C22 O2 1.5(5) .
C20 C21 C22 C23 -177.2(3) .
C27 O3 C24 C25 11.6(3) .
MG1 O3 C24 C25 -174.24(18) .
O3 C24 C25 C26 -32.2(3) .
C24 C25 C26 C27 39.9(3) .
C24 O3 C27 C26 14.2(3) .
MG1 O3 C27 C26 -159.93(19) .
C25 C26 C27 O3 -33.9(3) .
C31 O4 C28 C29 10.5(4) .
MG1 O4 C28 C29 -174.6(2) .
O4 C28 C29 C30 -31.6(4) .
C28 C29 C30 C31 40.0(4) .
C28 O4 C31 C30 15.2(4) .
MG1 O4 C31 C30 -159.0(2) .
C29 C30 C31 O4 -34.4(4) .
C31' O4' C28' C29' -16(4) .
MG1 O4' C28' C29' 157.7(17) .
O4' C28' C29' C30' 35(3) .
C28' C29' C30' C31' -40(3) .
C28' O4' C31' C30' -9(4) .
MG1 O4' C31' C30' 178.3(13) .
C29' C30' C31' O4' 31(4) .
C35 O5 C32 C33 -5.6(3) .
MG1 O5 C32 C33 159.03(19) .
O5 C32 C33 C34 -17.2(3) .
C32 C33 C34 C35 32.8(3) .
C32 O5 C35 C34 27.0(3) .
MG1 O5 C35 C34 -136.6(2) .
C33 C34 C35 O5 -37.0(3) .
C39 O6 C36 C37 27.6(3) .
MG1 O6 C36 C37 -160.03(19) .
O6 C36 C37 C38 -37.9(3) .
C36 C37 C38 C39 34.2(3) .
C36 O6 C39 C38 -5.5(3) .
MG1 O6 C39 C38 -177.59(19) .
C37 C38 C39 O6 -18.5(3) .
C43 O7 C40 C41 -9.9(4) .
O7 C40 C41 C42 28.3(4) .
C40 C41 C42 C43 -35.0(3) .
C40 O7 C43 C42 -12.9(4) .
C41 C42 C43 O7 30.1(3) .
C47 O8 C44 C45 -14.9(8) .
O8 C44 C45 C46 -10.4(9) .
C44 C45 C46 C47 29.9(11) .
C44 O8 C47 C46 34.7(9) .
C45 C46 C47 O8 -39.5(11) .
C47' O8' C44' C45' -18.0(15) .
O8' C44' C45' C46' 34.7(14) .
C44' C45' C46' C47' -37.3(11) .
C44' O8' C47' C46' -7.0(12) .
C45' C46' C47' O8' 28.4(9) .
